data_4113559
loop_
_publ_author_name
'Thomas Devic'
'Michel Evain'
'Yves Mo\"elo'
'Enric Canadell'
'Pascale Auban-Senzier'
'Marc Fourmigu\'e'
'Patrick Batail'

_publ_section_title
;
 Single Crystalline Commensurate Metallic Assemblages of \p-slabs and
 CdI2-Type Layers: Synthesis and Properties of
 \b-(EDT-TTF-I2)2[Pb5/61/6I2]3 and \b-(EDT-TTF-I2)2[Pb2/3+xAg1/3-2xxI2]3,
 x= 0.05
;
_journal_name_full 'Journal of the American Chemical Society'
_journal_page_first 3295
_journal_page_last 3301
_journal_paper_doi 10.1021/ja0290431
_journal_volume 125
_journal_year 2003
_chemical_formula_sum 'C8 H4 Ag0.178 I5 Pb0.797 S6'
_chemical_formula_weight 1111.3
_chemical_name_common (EDT-TTF-I2)2(Pb2/3Ag1/3I2)3
_chemical_name_systematic ' ?'
_space_group_IT_number 2
_symmetry_cell_setting triclinic
_symmetry_space_group_name_Hall '-P 1'
_symmetry_space_group_name_H-M 'P -1'
_cell_angle_alpha 87.189(12)
_cell_angle_beta 83.534(12)
_cell_angle_gamma 61.602(11)
_cell_formula_units_Z 2
_cell_length_a 7.7744(8)
_cell_length_b 7.9193(8)
_cell_length_c 19.834(2)
_cell_measurement_reflns_used 8000
_cell_measurement_temperature 293
_cell_measurement_theta_max 27.9
_cell_measurement_theta_min 2.95
_cell_volume 1067.3(2)
_computing_cell_refinement 'CELL, Stoe-IPDS'
_computing_data_collection 'EXPOSE, Stoe-IPDS'
_computing_data_reduction 'INTEGRATE, Stoe-IPDS'
_computing_publication_material '(Jana2000; Petricek and Dusek, 2000)'
_computing_structure_refinement '(Jana2000; Petricek and Dusek, 2000)'
_computing_structure_solution SHELXS-86
_diffrn_detector_area_resol_mean 6.66
_diffrn_measurement_device_type area_dectector
_diffrn_measurement_method 'rotation, phi incr. 1.2'
_diffrn_radiation_monochromator graphite
_diffrn_radiation_source 'fine focus sealed tube'
_diffrn_radiation_type 'Mo K\a'
_diffrn_radiation_wavelength 0.71069
_diffrn_reflns_av_R_equivalents 0.0812
_diffrn_reflns_av_sigmaI/netI 0.1455
_diffrn_reflns_limit_h_max 12
_diffrn_reflns_limit_h_min -12
_diffrn_reflns_limit_k_max 12
_diffrn_reflns_limit_k_min -12
_diffrn_reflns_limit_l_max 31
_diffrn_reflns_limit_l_min -25
_diffrn_reflns_number 21718
_diffrn_reflns_theta_max 34.93
_diffrn_reflns_theta_min 2.92
_exptl_absorpt_coefficient_mu 14.274
_exptl_absorpt_correction_T_max 1.000
_exptl_absorpt_correction_T_min 1.000
_exptl_absorpt_correction_type none
_exptl_crystal_colour black
_exptl_crystal_density_diffrn 3.4568(7)
_exptl_crystal_description platelet
_exptl_crystal_F_000 1039
_exptl_crystal_size_max 0.27
_exptl_crystal_size_mid 0.15
_exptl_crystal_size_min 0.03
_refine_diff_density_max 1.74
_refine_diff_density_min -1.84
_refine_ls_extinction_method none
_refine_ls_goodness_of_fit_gt 1.70
_refine_ls_goodness_of_fit_ref 1.25
_refine_ls_number_parameters 198
_refine_ls_number_reflns 9233
_refine_ls_R_factor_all 0.2059
_refine_ls_R_factor_gt 0.0508
_refine_ls_shift/su_max 0.0014
_refine_ls_shift/su_mean 0.0001
_refine_ls_structure_factor_coef Fsqd
_refine_ls_weighting_details w=1/(\s^2^(I)+0.001024I^2^)
_refine_ls_weighting_scheme sigma
_refine_ls_wR_factor_gt 0.0997
_refine_ls_wR_factor_ref 0.1177
_reflns_number_gt 3701
_reflns_number_total 9233
_reflns_threshold_expression I>2\s(I)
_cod_data_source_file ja0290431si20021217_120748_1.cif
_cod_data_source_block (I)
_cod_original_cell_volume 1067.4(2)
_cod_database_code 4113559
_cod_database_fobs_code 4113559

loop_
_symmetry_equiv_pos_site_id
_symmetry_equiv_pos_as_xyz
1 x,y,z
2 -x,-y,-z

loop_
_atom_site_label
_atom_site_type_symbol
_atom_site_adp_type
_atom_site_fract_x
_atom_site_fract_y
_atom_site_fract_z
_atom_site_U_iso_or_equiv
_atom_site_symmetry_multiplicity
_atom_site_occupancy
_atom_site_calc_flag
Pb1 Pb Uani 0.16189(5) 0.67283(6) 0.99929(2) 0.04107(16) 2 1 d
Pb2 Pb Uani 0.5 0 1 0.0532(19) 1 0.396(18) d
Ag2 Ag Uani 0.4722(16) 0.051(2) 0.9734(13) 0.141(6) 2 0.260(16) d
I1 I Uani 0.87314(9) -0.00290(10) 0.90264(3) 0.0437(3) 2 1 d
I2 I Uani 0.53315(9) 0.69009(11) 0.91741(4) 0.0463(3) 2 1 d
I3 I Uani 0.18642(9) 0.33961(11) 0.90164(3) 0.0448(3) 2 1 d
I4 I Uani 0.88976(9) 0.79953(11) 0.68974(4) 0.0463(3) 2 1 d
I5 I Uani 0.34916(8) 1.02986(10) 0.74797(3) 0.0409(3) 2 1 d
S1 S Uani 0.7483(3) 0.7313(4) 0.55047(11) 0.0354(9) 2 1 d
S2 S Uani 0.3243(3) 0.9097(4) 0.59599(11) 0.0341(9) 2 1 d
S3 S Uani 0.6646(3) 0.6066(4) 0.40897(11) 0.0339(9) 2 1 d
S4 S Uani 0.2419(3) 0.7862(4) 0.45569(11) 0.0378(9) 2 1 d
S5 S Uani 0.6163(3) 0.4856(4) 0.27529(12) 0.0420(10) 2 1 d
S6 S Uani 0.1230(3) 0.6868(4) 0.33451(12) 0.0383(10) 2 1 d
C1 C Uani 0.6715(11) 0.8245(13) 0.6336(4) 0.034(3) 2 1 d
C2 C Uani 0.4803(11) 0.9079(13) 0.6539(4) 0.030(3) 2 1 d
C3 C Uani 0.5171(11) 0.7797(13) 0.5317(4) 0.032(3) 2 1 d
C4 C Uani 0.4770(11) 0.7305(12) 0.4746(4) 0.026(3) 2 1 d
C5 C Uani 0.5071(11) 0.5924(12) 0.3558(4) 0.024(3) 2 1 d
C6 C Uani 0.3177(11) 0.6726(13) 0.3757(4) 0.031(3) 2 1 d
C7 C Uani 0.4078(14) 0.6366(18) 0.2307(5) 0.050(5) 2 1 d
C8 C Uani 0.2328(13) 0.6128(16) 0.2489(5) 0.041(4) 2 1 d

loop_
_atom_site_aniso_label
_atom_site_aniso_type_symbol
_atom_site_aniso_U_11
_atom_site_aniso_U_22
_atom_site_aniso_U_33
_atom_site_aniso_U_12
_atom_site_aniso_U_13
_atom_site_aniso_U_23
Pb1 Pb 0.03537(18) 0.0415(2) 0.0428(2) -0.01554(16) -0.00388(15) 0.00256(18)
Pb2 Pb 0.052(3) 0.042(2) 0.062(3) -0.0163(15) -0.0161(13) -0.0125(18)
Ag2 Ag 0.151(9) 0.060(6) 0.184(11) -0.005(4) -0.112(9) -0.038(6)
I1 I 0.0509(3) 0.0378(4) 0.0432(4) -0.0191(3) -0.0181(3) 0.0041(3)
I2 I 0.0367(3) 0.0508(4) 0.0447(4) -0.0166(3) -0.0042(3) 0.0151(3)
I3 I 0.0451(3) 0.0530(4) 0.0402(3) -0.0280(3) 0.0109(3) -0.0165(3)
I4 I 0.0349(3) 0.0502(4) 0.0513(4) -0.0158(3) -0.0120(3) -0.0073(3)
I5 I 0.0387(3) 0.0499(4) 0.0269(3) -0.0147(3) -0.0021(2) -0.0076(3)
S1 S 0.0274(9) 0.0427(14) 0.0298(11) -0.0108(9) -0.0038(8) -0.0047(10)
S2 S 0.0254(9) 0.0435(14) 0.0277(10) -0.0112(9) -0.0023(8) -0.0067(10)
S3 S 0.0282(9) 0.0443(14) 0.0245(10) -0.0132(9) -0.0001(8) -0.0069(10)
S4 S 0.0276(9) 0.0504(15) 0.0274(11) -0.0114(9) -0.0015(8) -0.0091(10)
S5 S 0.0345(11) 0.0431(15) 0.0325(12) -0.0044(10) -0.0044(9) -0.0089(11)
S6 S 0.0259(9) 0.0449(15) 0.0398(13) -0.0129(9) -0.0007(9) -0.0104(11)
C1 C 0.028(4) 0.034(5) 0.025(4) -0.001(3) -0.003(3) -0.005(4)
C2 C 0.027(4) 0.034(5) 0.023(4) -0.008(3) -0.004(3) -0.004(4)
C3 C 0.023(3) 0.031(5) 0.024(4) 0.001(3) 0.002(3) -0.003(4)
C4 C 0.026(3) 0.027(4) 0.021(4) -0.010(3) -0.002(3) 0.004(3)
C5 C 0.035(4) 0.021(4) 0.019(4) -0.017(3) 0.000(3) 0.005(3)
C6 C 0.023(3) 0.028(5) 0.030(4) -0.001(3) -0.010(3) -0.001(4)
C7 C 0.044(5) 0.067(8) 0.036(5) -0.022(5) -0.013(4) -0.005(5)
C8 C 0.042(5) 0.059(7) 0.031(5) -0.031(5) -0.006(4) 0.007(5)

loop_
_atom_type_symbol
_atom_type_scat_dispersion_real
_atom_type_scat_dispersion_imag
_atom_type_scat_source
Pb -3.394 10.111 'International Tables Vol C Tables  4.2.6.8 and 6.1.1.1'
I -0.474 1.812 'International Tables Vol C Tables  4.2.6.8 and 6.1.1.1'
S 0.125 0.123 'International Tables Vol C Tables  4.2.6.8 and 6.1.1.1'
C 0.003 0.002 'International Tables Vol C Tables  4.2.6.8 and 6.1.1.1'
H 0.000 0.000 'International Tables Vol C Tables  4.2.6.8 and 6.1.1.1'
Ag -0.897 1.102 'International Tables Vol C Tables  4.2.6.8 and 6.1.1.1'

loop_
_geom_angle_atom_site_label_1
_geom_angle_atom_site_label_2
_geom_angle_atom_site_label_3
_geom_angle_site_symmetry_1
_geom_angle_site_symmetry_3
_geom_angle
_geom_angle_publ_flag
I1 Pb1 I1 1_465 2_667 89.79(2) yes
I1 Pb1 I2 1_465 . 90.36(2) yes
I1 Pb1 I2 1_465 2_667 173.30(2) yes
I1 Pb1 I3 1_465 . 89.94(2) yes
I1 Pb1 I3 1_465 2_567 94.46(2) yes
I1 Pb1 I1 2_667 1_465 89.79(2) yes
I1 Pb1 I2 2_667 . 87.40(2) yes
I1 Pb1 I2 2_667 2_667 96.68(2) yes
I1 Pb1 I3 2_667 . 178.52(2) yes
I1 Pb1 I3 2_667 2_567 87.01(2) yes
I2 Pb1 I2 . 2_667 88.24(2) yes
I2 Pb1 I3 . . 94.06(2) yes
I2 Pb1 I3 . 2_567 172.60(3) yes
I2 Pb1 I2 2_667 . 88.24(2) yes
I2 Pb1 I3 2_667 . 83.63(2) yes
I2 Pb1 I3 2_667 2_567 87.60(2) yes
I3 Pb1 I3 . 2_567 91.56(2) yes
I3 Pb1 I3 2_567 . 91.56(2) yes
Ag2 Pb2 Ag2 . 2_657 180 yes
Ag2 Pb2 I1 . . 68.3(12) yes
Ag2 Pb2 I1 . 2_657 111.7(12) yes
Ag2 Pb2 I2 . 1_545 85(2) yes
Ag2 Pb2 I2 . 2_667 95(2) yes
Ag2 Pb2 I3 . . 23.0(12) yes
Ag2 Pb2 I3 . 2_657 157.0(12) yes
Ag2 Pb2 Ag2 2_657 . 180 yes
Ag2 Pb2 I1 2_657 . 111.7(12) yes
Ag2 Pb2 I1 2_657 2_657 68.3(12) yes
Ag2 Pb2 I2 2_657 1_545 95(2) yes
Ag2 Pb2 I2 2_657 2_667 85(2) yes
Ag2 Pb2 I3 2_657 . 157.0(12) yes
Ag2 Pb2 I3 2_657 2_657 23.0(12) yes
I1 Pb2 I1 . 2_657 180 yes
I1 Pb2 I2 . 1_545 88.67(2) yes
I1 Pb2 I2 . 2_667 91.33(2) yes
I1 Pb2 I3 . . 89.942(17) yes
I1 Pb2 I3 . 2_657 90.058(17) yes
I1 Pb2 I1 2_657 . 180 yes
I1 Pb2 I2 2_657 1_545 91.33(2) yes
I1 Pb2 I2 2_657 2_667 88.67(2) yes
I1 Pb2 I3 2_657 . 90.058(17) yes
I1 Pb2 I3 2_657 2_657 89.942(17) yes
I2 Pb2 I2 1_545 2_667 180 yes
I2 Pb2 I3 1_545 . 92.613(19) yes
I2 Pb2 I3 1_545 2_657 87.387(19) yes
I2 Pb2 I2 2_667 1_545 180 yes
I2 Pb2 I3 2_667 . 87.387(19) yes
I2 Pb2 I3 2_667 2_657 92.613(19) yes
I3 Pb2 I3 . 2_657 180 yes
I3 Pb2 I3 2_657 . 180 yes
Pb2 Ag2 Ag2 . 2_657 0 yes
Pb2 Ag2 I1 . . 100.7(12) yes
Pb2 Ag2 I1 . 2_657 58.7(13) yes
Pb2 Ag2 I2 . 1_545 82.8(18) yes
Pb2 Ag2 I2 . 2_667 72(2) yes
Pb2 Ag2 I3 . . 151.9(16) yes
Ag2 Ag2 I1 2_657 . 100.7(9) yes
Ag2 Ag2 I1 2_657 2_657 58.7(9) yes
Ag2 Ag2 I2 2_657 1_545 82.8(13) yes
Ag2 Ag2 I2 2_657 2_667 72.5(15) yes
Ag2 Ag2 I3 2_657 . 151.9(12) yes
I1 Ag2 I1 . 2_657 159.4(7) yes
I1 Ag2 I2 . 1_545 92.0(5) yes
I1 Ag2 I2 . 2_667 92.5(5) yes
I1 Ag2 I3 . . 105.7(7) yes
I1 Ag2 I1 2_657 . 159.4(7) yes
I1 Ag2 I2 2_657 1_545 85.7(5) yes
I1 Ag2 I2 2_657 2_667 81.6(5) yes
I1 Ag2 I3 2_657 . 94.6(3) yes
I2 Ag2 I2 1_545 2_667 155.3(9) yes
I2 Ag2 I3 1_545 . 105.7(8) yes
I2 Ag2 I2 2_667 1_545 155.3(9) yes
I2 Ag2 I3 2_667 . 96.4(5) yes
Pb1 I1 Pb1 1_645 2_667 90.21(2) yes
Pb1 I1 Pb2 1_645 . 88.267(19) yes
Pb1 I1 Ag2 1_645 . 99.2(4) yes
Pb1 I1 Ag2 1_645 2_657 78.8(3) yes
Pb1 I1 Pb1 2_667 1_645 90.21(2) yes
Pb1 I1 Pb2 2_667 . 87.015(17) yes
Pb1 I1 Ag2 2_667 . 88.5(4) yes
Pb1 I1 Ag2 2_667 2_657 85.8(4) yes
Pb2 I1 Ag2 . . 11.0(4) yes
Pb2 I1 Ag2 . 2_657 9.6(3) yes
Ag2 I1 Ag2 . 2_657 20.6(5) yes
Ag2 I1 Ag2 2_657 . 20.6(5) yes
Pb1 I2 Pb1 . 2_667 91.76(2) yes
Pb1 I2 Pb2 . 1_565 94.168(19) yes
Pb1 I2 Ag2 . 1_565 98.2(3) yes
Pb1 I2 Ag2 . 2_667 90.1(3) yes
Pb1 I2 Pb1 2_667 . 91.76(2) yes
Pb1 I2 Pb2 2_667 1_565 99.02(2) yes
Pb1 I2 Ag2 2_667 1_565 110.7(4) yes
Pb1 I2 Ag2 2_667 2_667 87.8(3) yes
Pb2 I2 Ag2 1_565 1_565 12.6(5) yes
Pb2 I2 Ag2 1_565 2_667 12.1(4) yes
Ag2 I2 Ag2 1_565 2_667 24.7(6) yes
Ag2 I2 Ag2 2_667 1_565 24.7(6) yes
Pb1 I3 Pb1 . 2_567 88.440(20) yes
Pb1 I3 Pb2 . . 89.963(20) yes
Pb1 I3 Ag2 . . 91.8(5) yes
Pb1 I3 I5 . 1_545 155.87(3) yes
Pb1 I3 Pb1 2_567 . 88.440(20) yes
Pb1 I3 Pb2 2_567 . 87.217(19) yes
Pb1 I3 Ag2 2_567 . 92.1(4) yes
Pb1 I3 I5 2_567 1_545 115.31(3) yes
Pb2 I3 Ag2 . . 5.1(4) yes
Pb2 I3 I5 . 1_545 95.133(18) yes
Ag2 I3 I5 . 1_545 91.5(5) yes
I5 I4 S1 . . 83.14(4) yes
I5 I4 S5 . 2_766 149.82(5) yes
I5 I4 C1 . . 54.0(2) yes
I5 I4 C2 . . 33.27(15) yes
S1 I4 S5 . 2_766 119.87(6) yes
S1 I4 C1 . . 29.2(2) yes
S1 I4 C2 . . 49.87(15) yes
S5 I4 C1 2_766 . 145.9(2) yes
S5 I4 C2 2_766 . 160.2(2) yes
C1 I4 C2 . . 20.7(3) yes
I3 I5 I4 1_565 . 115.94(3) yes
I3 I5 S2 1_565 . 156.06(4) yes
I3 I5 S6 1_565 2_576 95.54(4) yes
I3 I5 C1 1_565 . 147.1(2) yes
I3 I5 C2 1_565 . 162.6(3) yes
I4 I5 S2 . . 82.53(4) yes
I4 I5 S6 . 2_576 135.95(4) yes
I4 I5 C1 . . 33.16(19) yes
I4 I5 C2 . . 53.8(2) yes
S2 I5 S6 . 2_576 60.97(5) yes
S2 I5 C1 . . 49.38(19) yes
S2 I5 C2 . . 28.8(3) yes
S6 I5 C1 2_576 . 106.45(16) yes
S6 I5 C2 2_576 . 87.3(2) yes
C1 I5 C2 . . 20.6(3) yes
I4 S1 S2 . . 97.05(8) yes
I4 S1 S3 . . 171.91(8) yes
I4 S1 S6 . 2_666 68.86(6) yes
I4 S1 C1 . . 34.8(3) yes
I4 S1 C2 . . 61.0(2) yes
I4 S1 C3 . . 130.1(3) yes
I4 S1 C4 . . 153.31(17) yes
I4 S1 C4 . 2_676 86.57(15) yes
I4 S1 C6 . 2_666 92.05(16) yes
S2 S1 S3 . . 89.61(9) yes
S2 S1 S6 . 2_666 94.12(9) yes
S2 S1 C1 . . 62.3(3) yes
S2 S1 C2 . . 36.0(2) yes
S2 S1 C3 . . 33.3(3) yes
S2 S1 C4 . . 56.70(16) yes
S2 S1 C4 . 2_676 70.95(15) yes
S2 S1 C6 . 2_666 76.55(13) yes
S3 S1 S6 . 2_666 106.19(11) yes
S3 S1 C1 . . 151.5(3) yes
S3 S1 C2 . . 125.5(2) yes
S3 S1 C3 . . 56.3(3) yes
S3 S1 C4 . . 32.91(15) yes
S3 S1 C4 . 2_676 100.00(15) yes
S3 S1 C6 . 2_666 85.01(17) yes
S6 S1 C1 2_666 . 73.5(3) yes
S6 S1 C2 2_666 . 81.7(2) yes
S6 S1 C3 2_666 . 101.7(3) yes
S6 S1 C4 2_666 . 105.3(2) yes
S6 S1 C4 2_666 2_676 149.77(14) yes
S6 S1 C6 2_666 2_666 27.45(15) yes
C1 S1 C2 . . 26.2(4) yes
C1 S1 C3 . . 95.4(4) yes
C1 S1 C4 . . 118.7(4) yes
C1 S1 C4 . 2_676 76.3(3) yes
C1 S1 C6 . 2_666 83.9(4) yes
C2 S1 C3 . . 69.2(3) yes
C2 S1 C4 . . 92.6(3) yes
C2 S1 C4 . 2_676 70.8(2) yes
C2 S1 C6 . 2_666 79.7(3) yes
C3 S1 C4 . . 23.4(3) yes
C3 S1 C4 . 2_676 80.4(4) yes
C3 S1 C6 . 2_666 75.4(4) yes
C4 S1 C4 . 2_676 88.6(2) yes
C4 S1 C6 . 2_666 78.0(3) yes
C4 S1 C4 2_676 . 88.6(2) yes
C4 S1 C6 2_676 2_666 147.02(17) yes
I5 S2 S1 . . 97.28(9) yes
I5 S2 S4 . . 171.33(10) yes
I5 S2 S6 . 2_576 66.78(6) yes
I5 S2 C1 . . 61.11(18) yes
I5 S2 C2 . . 34.5(2) yes
I5 S2 C3 . . 129.4(3) yes
I5 S2 C4 . . 154.37(18) yes
I5 S2 C5 . 2_666 92.38(14) yes
S1 S2 S4 . . 90.31(8) yes
S1 S2 S6 . 2_576 150.44(13) yes
S1 S2 C1 . . 36.17(18) yes
S1 S2 C2 . . 62.8(2) yes
S1 S2 C3 . . 32.3(3) yes
S1 S2 C4 . . 57.49(19) yes
S1 S2 C5 . 2_666 77.74(15) yes
S4 S2 S6 . 2_576 108.08(8) yes
S4 S2 C1 . . 126.33(19) yes
S4 S2 C2 . . 152.8(2) yes
S4 S2 C3 . . 58.0(3) yes
S4 S2 C4 . . 32.82(19) yes
S4 S2 C5 . 2_666 85.11(16) yes
S6 S2 C1 2_576 . 122.4(2) yes
S6 S2 C2 2_576 . 98.2(3) yes
S6 S2 C3 2_576 . 155.2(3) yes
S6 S2 C4 2_576 . 137.46(17) yes
S6 S2 C5 2_576 2_666 125.55(14) yes
C1 S2 C2 . . 26.6(3) yes
C1 S2 C3 . . 68.4(4) yes
C1 S2 C4 . . 93.5(3) yes
C1 S2 C5 . 2_666 80.3(3) yes
C2 S2 C3 . . 95.0(4) yes
C2 S2 C4 . . 120.1(3) yes
C2 S2 C5 . 2_666 85.4(4) yes
C3 S2 C4 . . 25.2(4) yes
C3 S2 C5 . 2_666 76.3(3) yes
C4 S2 C5 . 2_666 78.7(2) yes
S1 S3 S4 . . 89.80(8) yes
S1 S3 S5 . . 175.99(10) yes
S1 S3 C2 . 2_676 88.79(17) yes
S1 S3 C3 . . 32.15(19) yes
S1 S3 C4 . . 57.0(3) yes
S1 S3 C5 . . 151.8(2) yes
S1 S3 C6 . . 125.97(19) yes
S4 S3 S5 . . 94.11(10) yes
S4 S3 C2 . 2_676 81.02(15) yes
S4 S3 C3 . . 57.6(2) yes
S4 S3 C4 . . 32.8(3) yes
S4 S3 C5 . . 62.0(2) yes
S4 S3 C6 . . 36.19(18) yes
S5 S3 C2 . 2_676 90.96(16) yes
S5 S3 C3 . . 151.8(2) yes
S5 S3 C4 . . 126.9(3) yes
S5 S3 C5 . . 32.2(2) yes
S5 S3 C6 . . 57.96(19) yes
C2 S3 C3 2_676 . 84.6(2) yes
C2 S3 C4 2_676 . 82.6(3) yes
C2 S3 C5 2_676 . 88.2(3) yes
C2 S3 C6 2_676 . 84.3(3) yes
C3 S3 C4 . . 24.9(4) yes
C3 S3 C5 . . 119.6(3) yes
C3 S3 C6 . . 93.8(3) yes
C4 S3 C5 . . 94.8(4) yes
C4 S3 C6 . . 69.0(4) yes
C5 S3 C6 . . 25.8(3) yes
S2 S4 S3 . . 90.29(9) yes
S2 S4 S6 . . 173.76(10) yes
S2 S4 C1 . 2_676 89.12(17) yes
S2 S4 C3 . . 33.49(16) yes
S2 S4 C4 . . 57.1(3) yes
S2 S4 C5 . . 126.3(2) yes
S2 S4 C6 . . 152.9(3) yes
S3 S4 S6 . . 95.87(9) yes
S3 S4 C1 . 2_676 73.89(13) yes
S3 S4 C3 . . 56.79(16) yes
S3 S4 C4 . . 33.2(3) yes
S3 S4 C5 . . 36.0(2) yes
S3 S4 C6 . . 62.6(3) yes
S6 S4 C1 . 2_676 93.59(17) yes
S6 S4 C3 . . 152.63(17) yes
S6 S4 C4 . . 129.1(3) yes
S6 S4 C5 . . 59.9(2) yes
S6 S4 C6 . . 33.2(3) yes
C1 S4 C3 2_676 . 80.8(3) yes
C1 S4 C4 2_676 . 76.8(4) yes
C1 S4 C5 2_676 . 78.6(2) yes
C1 S4 C6 2_676 . 84.8(4) yes
C3 S4 C4 . . 23.6(3) yes
C3 S4 C5 . . 92.8(3) yes
C3 S4 C6 . . 119.4(3) yes
C4 S4 C5 . . 69.2(3) yes
C4 S4 C6 . . 95.8(4) yes
C5 S4 C6 . . 26.6(3) yes
I4 S5 S3 2_766 . 71.34(6) yes
I4 S5 S6 2_766 . 147.64(9) yes
I4 S5 C2 2_766 2_666 87.69(13) yes
I4 S5 C5 2_766 . 100.4(3) yes
I4 S5 C6 2_766 . 122.16(19) yes
I4 S5 C7 2_766 . 160.5(4) yes
I4 S5 C8 2_766 . 164.4(3) yes
S3 S5 S6 . . 84.97(8) yes
S3 S5 C2 . 2_666 94.88(16) yes
S3 S5 C5 . . 31.8(3) yes
S3 S5 C6 . . 54.8(2) yes
S3 S5 C7 . . 120.8(4) yes
S3 S5 C8 . . 115.3(2) yes
S6 S5 C2 . 2_666 72.32(13) yes
S6 S5 C5 . . 53.2(3) yes
S6 S5 C6 . . 30.1(2) yes
S6 S5 C7 . . 51.8(3) yes
S6 S5 C8 . . 31.2(2) yes
C2 S5 C5 2_666 . 83.5(4) yes
C2 S5 C6 2_666 . 78.1(3) yes
C2 S5 C7 2_666 . 105.1(5) yes
C2 S5 C8 2_666 . 77.9(3) yes
C5 S5 C6 . . 23.1(4) yes
C5 S5 C7 . . 95.6(4) yes
C5 S5 C8 . . 84.0(4) yes
C6 S5 C7 . . 75.6(4) yes
C6 S5 C8 . . 60.9(3) yes
C7 S5 C8 . . 28.6(5) yes
I5 S6 S1 2_576 2_666 127.68(9) yes
I5 S6 S2 2_576 2_576 52.24(5) yes
I5 S6 S4 2_576 . 128.38(8) yes
I5 S6 S5 2_576 . 133.83(8) yes
I5 S6 C1 2_576 2_666 122.44(19) yes
I5 S6 C5 2_576 . 153.5(2) yes
I5 S6 C6 2_576 . 151.7(3) yes
I5 S6 C7 2_576 . 103.0(2) yes
I5 S6 C8 2_576 . 84.4(3) yes
S1 S6 S2 2_666 2_576 109.75(8) yes
S1 S6 S4 2_666 . 74.45(9) yes
S1 S6 S5 2_666 . 87.77(7) yes
S1 S6 C1 2_666 2_666 27.71(14) yes
S1 S6 C5 2_666 . 78.71(19) yes
S1 S6 C6 2_666 . 75.3(3) yes
S1 S6 C7 2_666 . 114.5(2) yes
S1 S6 C8 2_666 . 111.6(4) yes
S2 S6 S4 2_576 . 77.18(8) yes
S2 S6 S5 2_576 . 150.14(13) yes
S2 S6 C1 2_576 2_666 131.54(16) yes
S2 S6 C5 2_576 . 127.4(2) yes
S2 S6 C6 2_576 . 108.2(3) yes
S2 S6 C7 2_576 . 135.0(3) yes
S2 S6 C8 2_576 . 132.9(3) yes
S4 S6 S5 . . 85.00(9) yes
S4 S6 C1 . 2_666 97.16(17) yes
S4 S6 C5 . . 54.53(17) yes
S4 S6 C6 . . 33.3(3) yes
S4 S6 C7 . . 106.6(3) yes
S4 S6 C8 . . 135.4(4) yes
S5 S6 C1 . 2_666 73.90(16) yes
S5 S6 C5 . . 30.53(16) yes
S5 S6 C6 . . 51.7(3) yes
S5 S6 C7 . . 30.9(2) yes
S5 S6 C8 . . 52.4(3) yes
C1 S6 C5 2_666 . 79.0(3) yes
C1 S6 C6 2_666 . 85.7(4) yes
C1 S6 C7 2_666 . 93.1(3) yes
C1 S6 C8 2_666 . 84.3(4) yes
C5 S6 C6 . . 21.2(3) yes
C5 S6 C7 . . 57.0(3) yes
C5 S6 C8 . . 82.5(4) yes
C6 S6 C7 . . 76.1(4) yes
C6 S6 C8 . . 103.2(5) yes
C7 S6 C8 . . 29.3(5) yes
I4 C1 I5 . . 92.9(3) yes
I4 C1 S1 . . 116.0(4) yes
I4 C1 S2 . . 162.4(4) yes
I4 C1 S4 . 2_676 83.2(4) yes
I4 C1 S6 . 2_666 83.1(2) yes
I4 C1 C2 . . 126.1(7) yes
I4 C1 C3 . . 157.8(4) yes
I4 C1 C4 . 2_676 108.2(4) yes
I5 C1 S1 . . 151.1(5) yes
I5 C1 S2 . . 69.52(18) yes
I5 C1 S4 . 2_676 105.0(3) yes
I5 C1 S6 . 2_666 107.2(3) yes
I5 C1 C2 . . 33.2(5) yes
I5 C1 C3 . . 109.3(3) yes
I5 C1 C4 . 2_676 94.0(2) yes
S1 C1 S2 . . 81.6(4) yes
S1 C1 S4 . 2_676 79.1(4) yes
S1 C1 S6 . 2_666 78.8(3) yes
S1 C1 C2 . . 117.9(8) yes
S1 C1 C3 . . 41.9(3) yes
S1 C1 C4 . 2_676 76.8(3) yes
S2 C1 S4 . 2_676 100.7(2) yes
S2 C1 S6 . 2_666 101.8(4) yes
S2 C1 C2 . . 36.3(5) yes
S2 C1 C3 . . 39.8(2) yes
S2 C1 C4 . 2_676 74.0(2) yes
S4 C1 S6 2_676 2_666 145.6(2) yes
S4 C1 C2 2_676 . 105.2(6) yes
S4 C1 C3 2_676 . 92.3(3) yes
S4 C1 C4 2_676 2_676 26.71(16) yes
S6 C1 C2 2_666 . 108.4(7) yes
S6 C1 C3 2_666 . 88.6(4) yes
S6 C1 C4 2_666 2_676 155.6(3) yes
C2 C1 C3 . . 76.1(6) yes
C2 C1 C4 . 2_676 82.8(6) yes
C3 C1 C4 . 2_676 72.7(3) yes
I4 C2 I5 . . 93.0(3) yes
I4 C2 S1 . . 69.12(19) yes
I4 C2 S2 . . 150.3(4) yes
I4 C2 S3 . 2_676 99.6(3) yes
I4 C2 S5 . 2_666 104.6(2) yes
I4 C2 C1 . . 33.2(5) yes
I4 C2 C3 . . 107.5(3) yes
I5 C2 S1 . . 162.1(4) yes
I5 C2 S2 . . 116.7(4) yes
I5 C2 S3 . 2_676 87.3(3) yes
I5 C2 S5 . 2_666 82.5(3) yes
I5 C2 C1 . . 126.2(7) yes
I5 C2 C3 . . 159.4(5) yes
S1 C2 S2 . . 81.2(3) yes
S1 C2 S3 . 2_676 95.6(3) yes
S1 C2 S5 . 2_666 101.4(3) yes
S1 C2 C1 . . 35.9(5) yes
S1 C2 C3 . . 38.4(2) yes
S2 C2 S3 . 2_676 83.5(3) yes
S2 C2 S5 . 2_666 80.1(4) yes
S2 C2 C1 . . 117.1(7) yes
S2 C2 C3 . . 42.8(3) yes
S3 C2 S5 2_676 2_666 154.1(2) yes
S3 C2 C1 2_676 . 99.9(7) yes
S3 C2 C3 2_676 . 91.6(3) yes
S5 C2 C1 2_666 . 105.3(7) yes
S5 C2 C3 2_666 . 89.8(4) yes
C1 C2 C3 . . 74.2(6) yes
S1 C3 S2 . . 114.4(5) yes
S1 C3 S3 . . 91.5(3) yes
S1 C3 S4 . . 157.1(4) yes
S1 C3 C1 . . 42.7(3) yes
S1 C3 C2 . . 72.3(4) yes
S1 C3 C3 . 2_676 84.7(4) yes
S1 C3 C4 . . 125.4(6) yes
S1 C3 C5 . 2_666 94.7(4) yes
S1 C3 C6 . 2_666 77.3(3) yes
S2 C3 S3 . . 154.0(5) yes
S2 C3 S4 . . 88.5(3) yes
S2 C3 C1 . . 71.8(4) yes
S2 C3 C2 . . 42.2(3) yes
S2 C3 C3 . 2_676 89.1(4) yes
S2 C3 C4 . . 120.1(6) yes
S2 C3 C5 . 2_666 75.6(3) yes
S2 C3 C6 . 2_666 93.1(4) yes
S3 C3 S4 . . 65.6(2) yes
S3 C3 C1 . . 134.1(3) yes
S3 C3 C2 . . 163.8(4) yes
S3 C3 C3 . 2_676 92.2(3) yes
S3 C3 C4 . . 33.9(4) yes
S3 C3 C5 . 2_666 104.9(3) yes
S3 C3 C6 . 2_666 94.0(3) yes
S4 C3 C1 . . 160.2(4) yes
S4 C3 C2 . . 130.6(3) yes
S4 C3 C3 . 2_676 94.8(3) yes
S4 C3 C4 . . 31.6(4) yes
S4 C3 C5 . 2_666 92.3(3) yes
S4 C3 C6 . 2_666 104.0(4) yes
C1 C3 C2 . . 29.7(3) yes
C1 C3 C3 . 2_676 87.4(4) yes
C1 C3 C4 . . 167.8(5) yes
C1 C3 C5 . 2_666 80.7(4) yes
C1 C3 C6 . 2_666 75.5(3) yes
C2 C3 C3 . 2_676 88.2(4) yes
C2 C3 C4 . . 162.1(6) yes
C2 C3 C5 . 2_666 75.4(3) yes
C2 C3 C6 . 2_666 80.9(3) yes
C3 C3 C4 2_676 . 95.0(6) yes
C3 C3 C5 2_676 2_666 162.9(3) yes
C3 C3 C6 2_676 2_666 161.1(4) yes
C4 C3 C5 . 2_666 99.2(7) yes
C4 C3 C6 . 2_666 100.1(7) yes
C5 C3 C6 2_666 2_666 20.69(17) yes
S1 C4 S1 . 2_676 91.4(3) yes
S1 C4 S2 . . 65.8(2) yes
S1 C4 S3 . . 90.1(3) yes
S1 C4 S4 . . 155.9(4) yes
S1 C4 C1 . 2_676 104.3(4) yes
S1 C4 C3 . . 31.1(4) yes
S1 C4 C4 . 2_666 98.1(3) yes
S1 C4 C5 . . 132.4(3) yes
S1 C4 C6 . . 161.8(3) yes
S1 C4 S1 2_676 . 91.4(3) yes
S1 C4 S2 2_676 . 70.6(2) yes
S1 C4 S3 2_676 . 110.9(4) yes
S1 C4 S4 2_676 . 78.8(3) yes
S1 C4 C1 2_676 2_676 26.89(15) yes
S1 C4 C3 2_676 . 80.4(6) yes
S1 C4 C4 2_676 2_666 160.3(3) yes
S1 C4 C5 2_676 . 104.9(3) yes
S1 C4 C6 2_676 . 95.1(3) yes
S2 C4 S3 . . 155.8(5) yes
S2 C4 S4 . . 90.1(3) yes
S2 C4 C1 . 2_676 97.4(3) yes
S2 C4 C3 . . 34.7(4) yes
S2 C4 C4 . 2_666 97.6(3) yes
S2 C4 C5 . . 161.8(4) yes
S2 C4 C6 . . 132.4(3) yes
S3 C4 S4 . . 114.0(5) yes
S3 C4 C1 . 2_676 87.1(3) yes
S3 C4 C3 . . 121.2(6) yes
S3 C4 C4 . 2_666 86.5(4) yes
S3 C4 C5 . . 42.3(3) yes
S3 C4 C6 . . 71.7(3) yes
S4 C4 C1 . 2_676 76.5(3) yes
S4 C4 C3 . . 124.8(6) yes
S4 C4 C4 . 2_666 85.7(4) yes
S4 C4 C5 . . 71.7(4) yes
S4 C4 C6 . . 42.3(3) yes
C1 C4 C3 2_676 . 103.5(7) yes
C1 C4 C4 2_676 2_666 156.6(4) yes
C1 C4 C5 2_676 . 78.9(3) yes
C1 C4 C6 2_676 . 75.5(3) yes
C3 C4 C4 . 2_666 99.0(6) yes
C3 C4 C5 . . 163.5(6) yes
C3 C4 C6 . . 167.1(6) yes
C4 C4 C5 2_666 . 81.3(4) yes
C4 C4 C6 2_666 . 81.2(4) yes
C5 C4 C6 . . 29.4(3) yes
S2 C5 S3 2_666 . 89.9(3) yes
S2 C5 S4 2_666 . 103.8(3) yes
S2 C5 S5 2_666 . 81.6(3) yes
S2 C5 S6 2_666 . 98.1(3) yes
S2 C5 C3 2_666 2_666 28.07(13) yes
S2 C5 C4 2_666 . 98.3(3) yes
S2 C5 C6 2_666 . 102.5(7) yes
S2 C5 C7 2_666 . 108.4(4) yes
S2 C5 C8 2_666 . 97.3(4) yes
S3 C5 S4 . . 82.0(3) yes
S3 C5 S5 . . 116.1(5) yes
S3 C5 S6 . . 147.6(4) yes
S3 C5 C3 . 2_666 88.1(3) yes
S3 C5 C4 . . 42.9(3) yes
S3 C5 C6 . . 118.8(7) yes
S3 C5 C7 . . 145.2(6) yes
S3 C5 C8 . . 171.8(5) yes
S4 C5 S5 . . 161.5(5) yes
S4 C5 S6 . . 65.61(19) yes
S4 C5 C3 . 2_666 75.9(2) yes
S4 C5 C4 . . 39.1(2) yes
S4 C5 C6 . . 36.8(5) yes
S4 C5 C7 . . 119.8(3) yes
S4 C5 C8 . . 99.8(3) yes
S5 C5 S6 . . 96.2(4) yes
S5 C5 C3 . 2_666 107.5(4) yes
S5 C5 C4 . . 158.8(5) yes
S5 C5 C6 . . 125.0(7) yes
S5 C5 C7 . . 42.5(3) yes
S5 C5 C8 . . 61.7(3) yes
S6 C5 C3 . 2_666 84.7(3) yes
S6 C5 C4 . . 104.7(3) yes
S6 C5 C6 . . 28.8(5) yes
S6 C5 C7 . . 60.6(3) yes
S6 C5 C8 . . 35.0(2) yes
C3 C5 C4 2_666 . 78.0(3) yes
C3 C5 C6 2_666 . 78.9(6) yes
C3 C5 C7 2_666 . 121.9(5) yes
C3 C5 C8 2_666 . 100.0(4) yes
C4 C5 C6 . . 75.9(6) yes
C4 C5 C7 . . 150.8(4) yes
C4 C5 C8 . . 138.6(3) yes
C6 C5 C7 . . 86.6(6) yes
C6 C5 C8 . . 63.4(6) yes
C7 C5 C8 . . 27.9(4) yes
S1 C6 S3 2_666 . 104.6(2) yes
S1 C6 S4 2_666 . 89.6(4) yes
S1 C6 S5 2_666 . 100.5(3) yes
S1 C6 S6 2_666 . 77.2(4) yes
S1 C6 C3 2_666 2_666 27.28(17) yes
S1 C6 C4 2_666 . 98.5(3) yes
S1 C6 C5 2_666 . 103.2(6) yes
S1 C6 C7 2_666 . 111.8(4) yes
S1 C6 C8 2_666 . 91.7(4) yes
S3 C6 S4 . . 81.2(4) yes
S3 C6 S5 . . 67.20(19) yes
S3 C6 S6 . . 165.4(4) yes
S3 C6 C3 . 2_666 77.3(2) yes
S3 C6 C4 . . 39.3(2) yes
S3 C6 C5 . . 35.4(5) yes
S3 C6 C7 . . 98.7(4) yes
S3 C6 C8 . . 126.6(3) yes
S4 C6 S5 . . 148.3(5) yes
S4 C6 S6 . . 113.4(4) yes
S4 C6 C3 . 2_666 86.5(3) yes
S4 C6 C4 . . 41.9(3) yes
S4 C6 C5 . . 116.6(7) yes
S4 C6 C7 . . 157.7(6) yes
S4 C6 C8 . . 150.6(4) yes
S5 C6 S6 . . 98.2(4) yes
S5 C6 C3 . 2_666 89.0(2) yes
S5 C6 C4 . . 106.5(3) yes
S5 C6 C5 . . 31.9(5) yes
S5 C6 C7 . . 37.1(2) yes
S5 C6 C8 . . 59.9(3) yes
S6 C6 C3 . 2_666 103.3(5) yes
S6 C6 C4 . . 155.3(4) yes
S6 C6 C5 . . 130.0(7) yes
S6 C6 C7 . . 67.6(4) yes
S6 C6 C8 . . 39.0(3) yes
C3 C6 C4 2_666 . 78.1(3) yes
C3 C6 C5 2_666 . 80.4(5) yes
C3 C6 C7 2_666 . 115.4(4) yes
C3 C6 C8 2_666 . 107.3(4) yes
C4 C6 C5 . . 74.7(6) yes
C4 C6 C7 . . 134.6(5) yes
C4 C6 C8 . . 164.5(5) yes
C5 C6 C7 . . 66.2(5) yes
C5 C6 C8 . . 91.7(6) yes
C7 C6 C8 . . 29.9(4) yes
S5 C7 S6 . . 97.3(4) yes
S5 C7 C5 . . 41.8(3) yes
S5 C7 C6 . . 67.3(4) yes
S5 C7 C8 . . 115.5(8) yes
S6 C7 C5 . . 62.4(3) yes
S6 C7 C6 . . 36.3(2) yes
S6 C7 C8 . . 37.0(5) yes
C5 C7 C6 . . 27.1(2) yes
C5 C7 C8 . . 94.5(7) yes
C6 C7 C8 . . 71.6(6) yes
S5 C8 S6 . . 96.4(4) yes
S5 C8 C5 . . 34.35(19) yes
S5 C8 C6 . . 59.3(3) yes
S5 C8 C7 . . 35.9(5) yes
S6 C8 C5 . . 62.5(4) yes
S6 C8 C6 . . 37.8(3) yes
S6 C8 C7 . . 113.8(9) yes
C5 C8 C6 . . 25.0(2) yes
C5 C8 C7 . . 57.6(6) yes
C6 C8 C7 . . 78.5(7) yes

loop_
_geom_bond_atom_site_label_1
_geom_bond_atom_site_label_2
_geom_bond_site_symmetry_2
_geom_bond_distance
_geom_bond_publ_flag
Pb1 I1 1_465 3.2113(7) yes
Pb1 I1 2_667 3.2238(9) yes
Pb1 I2 . 3.2070(9) yes
Pb1 I2 2_667 3.2474(7) yes
Pb1 I3 . 3.2697(10) yes
Pb1 I3 2_567 3.2000(9) yes
Pb2 Ag2 . 0.64(2) yes
Pb2 Ag2 2_657 0.64(2) yes
Pb2 I1 . 3.2901(7) yes
Pb2 I1 2_657 3.2901(7) yes
Pb2 I2 1_545 2.9105(9) yes
Pb2 I2 2_667 2.9105(9) yes
Pb2 I3 . 3.3620(6) yes
Pb2 I3 2_657 3.3620(6) yes
Ag2 Ag2 2_657 1.28(3) yes
Ag2 I1 . 3.111(16) yes
Ag2 I1 2_657 3.58(2) yes
Ag2 I2 1_545 2.92(2) yes
Ag2 I2 2_667 3.04(2) yes
Ag2 I3 . 2.784(18) yes
I3 I5 1_545 3.7176(10) yes
I4 I5 . 3.7612(8) yes
I4 S1 . 3.244(3) yes
I4 S5 2_766 3.539(2) yes
I4 C1 . 2.060(10) yes
I4 C2 . 3.037(9) yes
I5 S2 . 3.258(3) yes
I5 S6 2_576 3.787(2) yes
I5 C1 . 3.045(7) yes
I5 C2 . 2.066(8) yes
S1 S2 . 2.950(3) yes
S1 S3 . 3.251(4) yes
S1 S6 2_666 3.714(4) yes
S1 C1 . 1.760(9) yes
S1 C2 . 2.655(8) yes
S1 C3 . 1.731(9) yes
S1 C4 . 2.728(10) yes
S1 C4 2_676 3.790(9) yes
S1 C6 2_666 3.684(11) yes
S2 S4 . 3.221(4) yes
S2 S6 2_576 3.604(3) yes
S2 C1 . 2.640(10) yes
S2 C2 . 1.756(10) yes
S2 C3 . 1.778(7) yes
S2 C4 . 2.703(8) yes
S2 C5 2_666 3.660(9) yes
S3 S4 . 2.945(3) yes
S3 S5 . 2.984(4) yes
S3 C2 2_676 3.651(10) yes
S3 C3 . 2.707(8) yes
S3 C4 . 1.767(7) yes
S3 C5 . 1.749(10) yes
S3 C6 . 2.647(9) yes
S4 S6 . 2.938(4) yes
S4 C1 2_676 3.776(11) yes
S4 C3 . 2.733(10) yes
S4 C4 . 1.746(9) yes
S4 C5 . 2.627(7) yes
S4 C6 . 1.760(9) yes
S5 S6 . 3.461(3) yes
S5 C2 2_666 3.716(11) yes
S5 C5 . 1.769(8) yes
S5 C6 . 2.744(8) yes
S5 C7 . 1.793(10) yes
S5 C8 . 2.760(11) yes
S6 C1 2_666 3.629(10) yes
S6 C5 . 2.790(9) yes
S6 C6 . 1.755(10) yes
S6 C7 . 2.742(11) yes
S6 C8 . 1.802(9) yes
C1 C2 . 1.328(11) yes
C1 C3 . 2.582(14) yes
C1 C4 2_676 3.782(13) yes
C2 C3 . 2.605(12) yes
C3 C3 2_676 3.548(15) yes
C3 C4 . 1.331(13) yes
C3 C5 2_666 3.672(13) yes
C3 C6 2_666 3.655(13) yes
C4 C4 2_666 3.599(14) yes
C4 C5 . 2.587(12) yes
C4 C6 . 2.601(14) yes
C5 C6 . 1.316(11) yes
C5 C7 . 2.639(13) yes
C5 C8 . 3.118(14) yes
C6 C7 . 2.879(13) yes
C6 C8 . 2.788(14) yes
C7 C8 . 1.464(18) yes
